data_4127890
loop_
_publ_author_name
'Lysova, Anna A.'
'Samsonenko, Denis G.'
'Dorovatovskii, Pavel V.'
'Lazarenko, Vladimir A.'
'Khrustalev, Victor N.'
'Kovalenko, Konstantin A.'
'Dybtsev, Danil N.'
'Fedin, Vladimir P.'

_publ_section_title
;
 Tuning the Molecular and Cationic Affinity in a Series of Multifunctional
 Metal-Organic Frameworks Based on Dodecanuclear Zn(II) Carboxylate
 Wheels.
;
_journal_issue 43
_journal_name_full 'Journal of the American Chemical Society'
_journal_page_first 17260
_journal_page_last 17269
_journal_paper_doi 10.1021/jacs.9b08322
_journal_volume 141
_journal_year 2019
_chemical_formula_sum 'C29.5 H43.5 N4.5 O15.5 S2 Zn4'
_chemical_formula_weight 1034.79
_space_group_crystal_system trigonal
_space_group_IT_number 166
_space_group_name_Hall '-R 3 2"'
_space_group_name_H-M_alt 'R -3 m :H'
_symmetry_space_group_name_Hall '-R 3 2"'
_symmetry_space_group_name_H-M 'R -3 m :H'
_atom_sites_solution_hydrogens geom
_atom_sites_solution_primary dual
_atom_sites_solution_secondary difmap
_audit_creation_method SHELXL-2018/3
_cell_angle_alpha 90
_cell_angle_beta 90
_cell_angle_gamma 120
_cell_formula_units_Z 9
_cell_length_a 31.7477(14)
_cell_length_b 31.7477(14)
_cell_length_c 11.6653(7)
_cell_measurement_reflns_used 2311
_cell_measurement_temperature 130(2)
_cell_measurement_theta_max 23.82
_cell_measurement_theta_min 3.84
_cell_volume 10182.4(9)
_computing_cell_refinement 'CrysAlisPro 1.171.38.41 (Rigaku OD, 2015)'
_computing_data_collection 'CrysAlisPro 1.171.38.41 (Rigaku OD, 2015)'
_computing_data_reduction 'CrysAlisPro 1.171.38.41 (Rigaku OD, 2015)'
_computing_molecular_graphics 'ShelXle (H\"ubschle, 2011)'
_computing_publication_material 'CIFTAB (Sheldrick, 2015)'
_computing_structure_refinement 'SHELXL-2018 (Sheldrick, 2015)'
_computing_structure_solution 'SHELXT-2018 (Sheldrick, 2015)'
_diffrn_ambient_temperature 130(2)
_diffrn_detector 'CCD plate'
_diffrn_detector_area_resol_mean 10.6168
_diffrn_detector_type AtlasS2
_diffrn_measured_fraction_theta_full 0.993
_diffrn_measured_fraction_theta_max 0.993
_diffrn_measurement_device 'four-circle diffractometer'
_diffrn_measurement_device_type 'New Xcalibur, AtlasS2'
_diffrn_measurement_method '\w scans'
_diffrn_radiation_monochromator graphite
_diffrn_radiation_probe x-ray
_diffrn_radiation_source 'fine-focus sealed tube'
_diffrn_radiation_type MoK\a
_diffrn_radiation_wavelength 0.71073
_diffrn_reflns_av_R_equivalents 0.0289
_diffrn_reflns_av_unetI/netI 0.0275
_diffrn_reflns_Laue_measured_fraction_full 0.993
_diffrn_reflns_Laue_measured_fraction_max 0.993
_diffrn_reflns_limit_h_max 32
_diffrn_reflns_limit_h_min -38
_diffrn_reflns_limit_k_max 35
_diffrn_reflns_limit_k_min -35
_diffrn_reflns_limit_l_max 11
_diffrn_reflns_limit_l_min -14
_diffrn_reflns_number 8254
_diffrn_reflns_point_group_measured_fraction_full 0.993
_diffrn_reflns_point_group_measured_fraction_max 0.993
_diffrn_reflns_theta_full 25.242
_diffrn_reflns_theta_max 25.349
_diffrn_reflns_theta_min 3.396
_diffrn_source 'sealed X-ray tube'
_exptl_absorpt_coefficient_mu 2.251
_exptl_absorpt_correction_T_max 1.00000
_exptl_absorpt_correction_T_min 0.78683
_exptl_absorpt_correction_type multi-scan
_exptl_absorpt_process_details
;
CrysAlisPro 1.171.38.41 (Rigaku Oxford Diffraction, 2015)
Empirical absorption correction using spherical harmonics,
implemented in SCALE3 ABSPACK scaling algorithm.
;
_exptl_crystal_colour colorless
_exptl_crystal_density_diffrn 1.519
_exptl_crystal_description plate
_exptl_crystal_F_000 4752
_exptl_crystal_size_max 0.45
_exptl_crystal_size_mid 0.14
_exptl_crystal_size_min 0.06
_refine_diff_density_max 0.891
_refine_diff_density_min -0.345
_refine_diff_density_rms 0.069
_refine_ls_extinction_method none
_refine_ls_goodness_of_fit_ref 1.079
_refine_ls_hydrogen_treatment constr
_refine_ls_matrix_type full
_refine_ls_number_parameters 145
_refine_ls_number_reflns 2182
_refine_ls_number_restraints 187
_refine_ls_restrained_S_all 1.138
_refine_ls_R_factor_all 0.0890
_refine_ls_R_factor_gt 0.0610
_refine_ls_shift/su_max 0.001
_refine_ls_shift/su_mean 0.000
_refine_ls_structure_factor_coef Fsqd
_refine_ls_weighting_details 'w=1/[\s^2^(Fo^2^)+(0.1033P)^2^+18.9100P] where P=(Fo^2^+2Fc^2^)/3'
_refine_ls_weighting_scheme calc
_refine_ls_wR_factor_gt 0.1805
_refine_ls_wR_factor_ref 0.1955
_reflns_Friedel_coverage 0.000
_reflns_number_gt 1416
_reflns_number_total 2182
_reflns_threshold_expression 'I > 2\s(I)'
_cod_data_source_file ja9b08322_si_002.cif
_cod_data_source_block al55rrrr_sq
_cod_original_cell_volume 10182.4(11)
_cod_original_formula_sum 'C29.50 H43.50 N4.50 O15.50 S2 Zn4'
_cod_database_code 4127890
_shelx_shelxl_version_number 2018/3
_shelx_space_group_comment
;
The symmetry employed for this shelxl refinement is uniquely defined
by the following loop, which should always be used as a source of
symmetry information in preference to the above space-group names.
They are only intended as comments.
;
_shelx_estimated_absorpt_t_min 0.431
_shelx_estimated_absorpt_t_max 0.877

loop_
_space_group_symop_operation_xyz
'x, y, z'
'-y, x-y, z'
'-x+y, -x, z'
'y, x, -z'
'x-y, -y, -z'
'-x, -x+y, -z'
'x+2/3, y+1/3, z+1/3'
'-y+2/3, x-y+1/3, z+1/3'
'-x+y+2/3, -x+1/3, z+1/3'
'y+2/3, x+1/3, -z+1/3'
'x-y+2/3, -y+1/3, -z+1/3'
'-x+2/3, -x+y+1/3, -z+1/3'
'x+1/3, y+2/3, z+2/3'
'-y+1/3, x-y+2/3, z+2/3'
'-x+y+1/3, -x+2/3, z+2/3'
'y+1/3, x+2/3, -z+2/3'
'x-y+1/3, -y+2/3, -z+2/3'
'-x+1/3, -x+y+2/3, -z+2/3'
'-x, -y, -z'
'y, -x+y, -z'
'x-y, x, -z'
'-y, -x, z'
'-x+y, y, z'
'x, x-y, z'
'-x+2/3, -y+1/3, -z+1/3'
'y+2/3, -x+y+1/3, -z+1/3'
'x-y+2/3, x+1/3, -z+1/3'
'-y+2/3, -x+1/3, z+1/3'
'-x+y+2/3, y+1/3, z+1/3'
'x+2/3, x-y+1/3, z+1/3'
'-x+1/3, -y+2/3, -z+2/3'
'y+1/3, -x+y+2/3, -z+2/3'
'x-y+1/3, x+2/3, -z+2/3'
'-y+1/3, -x+2/3, z+2/3'
'-x+y+1/3, y+2/3, z+2/3'
'x+1/3, x-y+2/3, z+2/3'

loop_
_atom_site_label
_atom_site_type_symbol
_atom_site_fract_x
_atom_site_fract_y
_atom_site_fract_z
_atom_site_U_iso_or_equiv
_atom_site_adp_type
_atom_site_occupancy
_atom_site_site_symmetry_order
_atom_site_calc_flag
_atom_site_refinement_flags_posn
_atom_site_refinement_flags_adp
_atom_site_refinement_flags_occupancy
_atom_site_disorder_assembly
_atom_site_disorder_group
Zn1 Zn 0.78700(2) 0.57401(3) 0.36396(8) 0.0770(4) Uani 1 2 d DS T P . .
Zn2 Zn 0.6661(2) 0.52946(14) 0.3495(7) 0.0995(14) Uani 0.5 1 d D U P A -1
O11 O 0.75701(15) 0.60129(17) 0.4749(4) 0.1056(13) Uani 1 1 d D U . . .
O12 O 0.6758(3) 0.5755(4) 0.4700(9) 0.098(2) Uani 0.5 1 d D U P . .
O12' O 0.6821(3) 0.5776(5) 0.4393(9) 0.101(3) Uani 0.5 1 d D U P . .
C11 C 0.71899(17) 0.6017(2) 0.4989(5) 0.0896(14) Uani 1 1 d D U . . .
C12 C 0.72421(19) 0.6380(2) 0.5915(5) 0.0896(15) Uani 1 1 d . U . . .
C13 C 0.6899(2) 0.6489(3) 0.6233(4) 0.099(2) Uani 1 1 d . . . . .
H13 H 0.658147 0.634475 0.591619 0.118 Uiso 1 1 calc R U . . .
S1 S 0.77606(6) 0.666667 0.666667 0.0872(7) Uani 1 2 d S T P . .
N1 N 0.81603(9) 0.63206(19) 0.2436(4) 0.0638(13) Uani 1 2 d DS TU P . .
C1 C 0.7881(3) 0.6170(4) 0.1365(8) 0.099(3) Uani 0.5 1 d D U P . .
H1A H 0.753257 0.604109 0.154125 0.119 Uiso 0.5 1 calc R U P A .
H1B H 0.791395 0.590443 0.101281 0.119 Uiso 0.5 1 calc R U P . .
C2 C 0.8670(3) 0.6494(4) 0.2195(8) 0.083(2) Uani 0.5 1 d D U P . .
H2A H 0.871701 0.621404 0.204450 0.099 Uiso 0.5 1 calc R U P A .
H2B H 0.886800 0.667082 0.287143 0.099 Uiso 0.5 1 calc R U P . .
C3 C 0.8123(4) 0.6739(3) 0.2847(9) 0.090(3) Uani 0.5 1 d D U P . .
H3A H 0.828031 0.684401 0.360615 0.108 Uiso 0.5 1 calc R U P A .
H3B H 0.777625 0.664546 0.292771 0.108 Uiso 0.5 1 calc R U P . .
O1M O 0.7217(2) 0.5203(3) 0.3287(10) 0.105(2) Uani 0.5 1 d D U P A -1
O2M O 0.8047(3) 0.5315(3) 0.2747(8) 0.093(3) Uani 0.5 1 d D U P A -1
C1M C 0.7247(5) 0.4801(5) 0.2756(14) 0.112(4) Uani 0.5 1 d . U P A -1
H1M1 H 0.720656 0.456375 0.335835 0.134 Uiso 0.5 1 calc R U P A -1
H1M2 H 0.697486 0.463327 0.220714 0.134 Uiso 0.5 1 calc R U P A -1
C2M C 0.7698(6) 0.4952(6) 0.2162(14) 0.106(3) Uani 0.5 1 d . U P A -1
H2M1 H 0.776309 0.467765 0.211262 0.127 Uiso 0.5 1 calc R U P A -1
H2M2 H 0.768164 0.505833 0.137431 0.127 Uiso 0.5 1 calc R U P A -1

loop_
_atom_site_aniso_label
_atom_site_aniso_U_11
_atom_site_aniso_U_22
_atom_site_aniso_U_33
_atom_site_aniso_U_23
_atom_site_aniso_U_13
_atom_site_aniso_U_12
Zn1 0.0604(5) 0.0762(6) 0.0997(7) -0.0048(4) -0.0024(2) 0.0381(3)
Zn2 0.0505(6) 0.1223(18) 0.122(4) 0.0187(17) -0.0027(14) 0.0404(14)
O11 0.074(2) 0.130(3) 0.108(3) -0.012(2) 0.0105(19) 0.047(2)
O12 0.064(3) 0.140(4) 0.096(4) 0.006(4) 0.013(3) 0.056(3)
O12' 0.065(3) 0.137(4) 0.101(4) 0.002(4) 0.009(3) 0.050(3)
C11 0.065(3) 0.123(3) 0.091(3) 0.017(3) 0.007(2) 0.054(3)
C12 0.064(3) 0.134(4) 0.089(3) 0.031(3) 0.017(2) 0.063(3)
C13 0.068(3) 0.159(6) 0.086(4) 0.014(4) 0.006(3) 0.070(4)
S1 0.0681(8) 0.1260(18) 0.0868(12) 0.0004(11) 0.0002(6) 0.0630(9)
N1 0.0494(19) 0.065(3) 0.082(3) -0.014(2) -0.0071(12) 0.0326(15)
C1 0.082(5) 0.080(5) 0.095(5) 0.004(4) -0.012(4) 0.010(4)
C2 0.060(4) 0.081(5) 0.107(5) 0.014(4) 0.003(4) 0.036(4)
C3 0.091(5) 0.075(5) 0.097(5) -0.002(4) 0.014(4) 0.037(4)
O1M 0.068(3) 0.106(4) 0.132(5) -0.002(4) 0.015(3) 0.038(3)
O2M 0.089(5) 0.079(4) 0.118(6) -0.002(4) 0.000(4) 0.047(4)
C1M 0.089(5) 0.098(6) 0.139(7) -0.001(5) -0.004(5) 0.039(5)
C2M 0.094(5) 0.093(6) 0.136(7) -0.001(5) 0.002(5) 0.051(5)

loop_
_atom_type_symbol
_atom_type_description
_atom_type_scat_dispersion_real
_atom_type_scat_dispersion_imag
_atom_type_scat_source
C C 0.0033 0.0016 'International Tables Vol C Tables 4.2.6.8 and 6.1.1.4'
H H 0.0000 0.0000 'International Tables Vol C Tables 4.2.6.8 and 6.1.1.4'
N N 0.0061 0.0033 'International Tables Vol C Tables 4.2.6.8 and 6.1.1.4'
O O 0.0106 0.0060 'International Tables Vol C Tables 4.2.6.8 and 6.1.1.4'
S S 0.1246 0.1234 'International Tables Vol C Tables 4.2.6.8 and 6.1.1.4'
Zn Zn 0.2839 1.4301 'International Tables Vol C Tables 4.2.6.8 and 6.1.1.4'

loop_
_geom_angle_atom_site_label_1
_geom_angle_atom_site_label_2
_geom_angle_atom_site_label_3
_geom_angle
_geom_angle_site_symmetry_1
_geom_angle_site_symmetry_3
O11 Zn1 O11 85.6(2) 23_655 .
O11 Zn1 N1 98.22(16) . .
O11 Zn1 N1 98.22(16) 23_655 .
O1M Zn1 O11 89.3(3) . .
O1M Zn1 O11 146.5(3) . 23_655
O1M Zn1 N1 115.3(3) . .
O1M Zn1 O2M 80.5(3) . .
O2M Zn1 O11 97.2(3) . 23_655
O2M Zn1 O11 165.5(3) . .
O2M Zn1 N1 95.5(3) . .
O12 Zn2 O12' 96.8(3) . 18_655
O12 Zn2 O1M 113.0(5) . .
O1M Zn2 O12' 117.9(6) . 18_655
O2M Zn2 O12 104.1(5) 33_545 .
O2M Zn2 O12' 108.2(5) 33_545 18_655
O2M Zn2 O1M 114.6(4) 33_545 .
C11 O11 Zn1 143.9(4) . .
Zn2 O12 Zn2 6.9(3) . 18_655
C11 O12 Zn2 112.8(7) . 18_655
C11 O12 Zn2 114.1(7) . .
C11 O12' Zn2 132.4(9) . 18_655
O11 C11 C12 115.3(5) . .
O12 C11 O11 133.0(8) . .
O12 C11 C12 111.4(6) . .
O12' C11 O11 119.1(8) . .
O12' C11 O12 18.5(8) . .
O12' C11 C12 125.1(7) . .
C11 C12 S1 119.1(4) . .
C13 C12 C11 126.2(5) . .
C13 C12 S1 114.6(5) . .
C12 C13 C13 110.6(4) . 11_566
C12 C13 H13 124.7 . .
C13 C13 H13 124.7 11_566 .
C12 S1 C12 89.5(4) . 11_566
C1 N1 Zn1 110.5(5) . .
C1 N1 Zn1 110.5(5) 23_655 .
C1 N1 C1 52.4(9) 23_655 .
C1 N1 C3 105.2(6) . .
C1 N1 C3 105.2(6) 23_655 23_655
C1 N1 C3 137.1(6) . 23_655
C1 N1 C3 137.1(6) 23_655 .
C2 N1 Zn1 112.0(3) . .
C2 N1 Zn1 112.0(3) 23_655 .
C2 N1 C1 61.3(6) . 23_655
C2 N1 C1 61.3(6) 23_655 .
C2 N1 C1 109.7(6) . .
C2 N1 C1 109.7(6) 23_655 23_655
C2 N1 C2 135.1(7) . 23_655
C2 N1 C3 46.7(6) . 23_655
C2 N1 C3 46.7(6) 23_655 .
C2 N1 C3 107.3(7) . .
C2 N1 C3 107.3(7) 23_655 23_655
C3 N1 Zn1 111.8(5) . .
C3 N1 Zn1 111.8(5) 23_655 .
C3 N1 C3 64.3(9) 23_655 .
N1 C1 H1A 109.0 . .
N1 C1 H1B 109.0 . .
N1 C1 C2 90.4(6) . 25_665
N1 C1 C3 112.8(7) . 11_565
H1A C1 H1B 107.8 . .
C2 C1 H1A 92.4 25_665 .
C2 C1 H1B 144.6 25_665 .
C3 C1 H1A 109.0 11_565 .
C3 C1 H1B 109.0 11_565 .
C3 C1 C2 35.7(6) 11_565 25_665
N1 C2 C1 90.5(5) . 25_665
N1 C2 C2 110.7(4) . 11_565
N1 C2 H2A 109.5 . .
N1 C2 H2B 109.5 . .
C1 C2 H2A 155.4 25_665 .
C1 C2 H2B 77.0 25_665 .
C2 C2 C1 47.9(6) 11_565 25_665
C2 C2 H2A 109.5 11_565 .
C2 C2 H2B 109.5 11_565 .
H2A C2 H2B 108.1 . .
N1 C3 C1 109.0(7) . 11_565
N1 C3 H2B 112.0(9) . 23_655
N1 C3 H3A 109.9 . .
N1 C3 H3B 109.9 . .
C1 C3 H2B 104.9(9) 11_565 23_655
C1 C3 H3A 109.9 11_565 .
C1 C3 H3B 109.9 11_565 .
H3A C3 H2B 111.2 . 23_655
H3A C3 H3B 108.3 . .
H3B C3 H2B 5.1 . 23_655
Zn2 O1M Zn1 119.2(5) . .
C1M O1M Zn1 110.2(7) . .
C1M O1M Zn2 130.1(7) . .
Zn2 O2M Zn1 118.5(5) 32 .
C2M O2M Zn1 117.6(8) . .
C2M O2M Zn2 120.4(7) . 32
O1M C1M H1M1 108.8 . .
O1M C1M H1M2 108.8 . .
H1M1 C1M H1M2 107.7 . .
C2M C1M O1M 113.7(13) . .
C2M C1M H1M1 108.8 . .
C2M C1M H1M2 108.8 . .
O2M C2M C1M 107.6(13) . .
O2M C2M H2M1 110.2 . .
O2M C2M H2M2 110.2 . .
C1M C2M H2M1 110.2 . .
C1M C2M H2M2 110.2 . .
H2M1 C2M H2M2 108.5 . .

loop_
_geom_bond_atom_site_label_1
_geom_bond_atom_site_label_2
_geom_bond_distance
_geom_bond_site_symmetry_2
_geom_bond_publ_flag
Zn1 O11 2.038(4) . yes
Zn1 O11 2.038(4) 23_655 ?
Zn1 N1 2.126(6) . yes
Zn1 O1M 1.961(6) . yes
Zn1 O2M 1.996(6) . yes
Zn2 O12 1.938(8) . yes
Zn2 O12' 1.954(7) 18_655 yes
Zn2 O1M 1.942(6) . yes
Zn2 O2M 1.932(6) 33_545 yes
O11 C11 1.246(5) . ?
O12 C11 1.244(8) . ?
O12' C11 1.243(8) . ?
C11 C12 1.525(9) . ?
C12 C13 1.348(8) . ?
C12 S1 1.676(6) . ?
C13 C13 1.408(13) 11_566 ?
C13 H13 0.9500 . ?
N1 C1 1.467(8) . ?
N1 C1 1.467(8) 23_655 ?
N1 C2 1.451(8) . ?
N1 C2 1.451(8) 23_655 ?
N1 C3 1.472(8) . ?
N1 C3 1.472(8) 23_655 ?
C1 H1A 0.9900 . ?
C1 H1B 0.9900 . ?
C1 C2 1.982(16) 25_665 ?
C1 C3 1.558(13) 11_565 ?
C2 C2 1.554(13) 11_565 ?
C2 H2A 0.9900 . ?
C2 H2B 0.9900 . ?
C3 H3A 0.9900 . ?
C3 H3B 0.9900 . ?
O1M C1M 1.463(16) . ?
O2M C2M 1.321(16) . ?
C1M H1M1 0.9900 . ?
C1M H1M2 0.9900 . ?
C1M C2M 1.442(17) . ?
C2M H2M1 0.9900 . ?
C2M H2M2 0.9900 . ?
